data_4080013
loop_
_publ_author_name
'Meiries, Sebastien'
'Speck, Klaus'
'Cordes, David B.'
'Slawin, Alexandra M. Z.'
'Nolan, Steven P.'

_publ_section_title
;
 [Pd(IPr*OMe)(acac)Cl]: Tuning the N-Heterocyclic Carbene in Catalytic
 C--N Bond Formation
;
_journal_issue 1
_journal_name_full Organometallics
_journal_page_first 330
_journal_paper_doi 10.1021/om3011867
_journal_volume 32
_journal_year 2013
_chemical_formula_moiety 'C78 H62 N2 Ni O5'
_chemical_formula_sum 'C78 H62 N2 Ni O5'
_chemical_formula_weight 1166.06
_space_group_IT_number 14
_symmetry_cell_setting monoclinic
_symmetry_Int_Tables_number 14
_symmetry_space_group_name_Hall '-P 2ybc'
_symmetry_space_group_name_H-M 'P 1 21/c 1'
_atom_sites_solution_hydrogens geom
_atom_sites_solution_primary direct
_atom_sites_solution_secondary difmap
_cell_angle_alpha 90.0000
_cell_angle_beta 101.754(3)
_cell_angle_gamma 90.0000
_cell_formula_units_Z 4
_cell_length_a 11.991(3)
_cell_length_b 27.222(7)
_cell_length_c 19.274(5)
_cell_measurement_reflns_used 17606
_cell_measurement_temperature 93
_cell_measurement_theta_max 25.35
_cell_measurement_theta_min 1.50
_cell_volume 6159(3)
_computing_cell_refinement 'CrystalClear-SM Expert 2.0 rc13'
_computing_data_collection 'CrystalClear-SM Expert 2.0 rc13 (Rigaku, 2009)'
_computing_data_reduction 'CrystalClear-SM Expert 2.0 rc13'
_computing_molecular_graphics 'CrystalStructure 4.0'
_computing_publication_material 'CrystalStructure 4.0 (Rigaku, 2010)'
_computing_structure_refinement 'SHELXL97 (Sheldrick, 2008)'
_computing_structure_solution 'DIRDIF99-PATTY (Gould, et al., 1999)'
_diffrn_ambient_temperature 93
_diffrn_detector_area_resol_mean 29.257
_diffrn_measured_fraction_theta_full 0.994
_diffrn_measured_fraction_theta_max 0.994
_diffrn_measurement_device_type 'Rigaku Saturn70'
_diffrn_measurement_method \w
_diffrn_radiation_type 'Mo K\a'
_diffrn_radiation_wavelength 0.71075
_diffrn_reflns_av_R_equivalents 0.0405
_diffrn_reflns_limit_h_max 14
_diffrn_reflns_limit_h_min -14
_diffrn_reflns_limit_k_max 27
_diffrn_reflns_limit_k_min -32
_diffrn_reflns_limit_l_max 23
_diffrn_reflns_limit_l_min -23
_diffrn_reflns_number 61263
_diffrn_reflns_theta_full 25.36
_diffrn_reflns_theta_max 25.36
_diffrn_standards_number 0
_exptl_absorpt_coefficient_mu 0.371
_exptl_absorpt_correction_T_max 0.989
_exptl_absorpt_correction_T_min 0.868
_exptl_absorpt_correction_type multi-scan
_exptl_absorpt_process_details 'REQAB (Rigaku, 1998)'
_exptl_crystal_colour colorless
_exptl_crystal_density_diffrn 1.257
_exptl_crystal_density_method 'not measured'
_exptl_crystal_description prism
_exptl_crystal_F_000 2448.00
_exptl_crystal_size_max 0.200
_exptl_crystal_size_mid 0.100
_exptl_crystal_size_min 0.030
_refine_diff_density_max 1.200
_refine_diff_density_min -0.680
_refine_ls_extinction_method none
_refine_ls_goodness_of_fit_ref 1.363
_refine_ls_hydrogen_treatment constr
_refine_ls_number_parameters 763
_refine_ls_number_reflns 11233
_refine_ls_number_restraints 36
_refine_ls_R_factor_gt 0.0666
_refine_ls_shift/su_max 0.018
_refine_ls_structure_factor_coef Fsqd
_refine_ls_weighting_details 'w = 1/[\s^2^(Fo^2^)+(0.0788P)^2^+6.5304P] where P=(Fo^2^+2Fc^2^)/3'
_refine_ls_weighting_scheme calc
_refine_ls_wR_factor_ref 0.1595
_reflns_number_gt 10765
_reflns_number_total 11233
_reflns_threshold_expression F^2^>2.0\s(F^2^)
_cod_data_source_file om3011867_si_003.cif
_cod_data_source_block 11
_cod_database_code 4080013

loop_
_symmetry_equiv_pos_site_id
_symmetry_equiv_pos_as_xyz
1 +X,+Y,+Z
2 -X,1/2+Y,1/2-Z
3 -X,-Y,-Z
4 +X,1/2-Y,1/2+Z

loop_
_atom_site_label
_atom_site_type_symbol
_atom_site_fract_x
_atom_site_fract_y
_atom_site_fract_z
_atom_site_U_iso_or_equiv
_atom_site_adp_type
_atom_site_occupancy
_atom_site_symmetry_multiplicity
_atom_site_calc_flag
_atom_site_refinement_flags
Ni1 Ni 0.07898(3) 0.096107(13) 0.213301(19) 0.03319(13) Uani 1.0 4 d .
O9 O 0.05668(19) 0.24542(8) -0.04033(10) 0.0415(5) Uani 1.0 4 d .
O42 O 0.35171(19) -0.06200(7) 0.46504(10) 0.0388(5) Uani 1.0 4 d .
O72 O -0.0373(4) 0.16195(14) 0.29567(18) 0.0960(12) Uani 1.0 4 d .
O73 O 0.0476(3) -0.00295(9) 0.26583(15) 0.0591(7) Uani 1.0 4 d .
O74 O -0.0330(3) 0.11134(12) 0.06456(14) 0.0708(8) Uani 1.0 4 d .
N2 N 0.28816(19) 0.15541(8) 0.20729(11) 0.0285(5) Uani 1.0 4 d .
N5 N 0.32527(19) 0.10276(8) 0.29118(11) 0.0262(5) Uani 1.0 4 d .
C1 C 0.2408(3) 0.11649(9) 0.23545(13) 0.0267(6) Uani 1.0 4 d .
C3 C 0.3970(3) 0.16603(10) 0.24527(15) 0.0336(6) Uani 1.0 4 d .
C4 C 0.4200(3) 0.13307(10) 0.29819(14) 0.0326(6) Uani 1.0 4 d .
C6 C 0.2336(3) 0.17965(10) 0.14205(13) 0.0288(6) Uani 1.0 4 d .
C7 C 0.1785(3) 0.22462(10) 0.14503(14) 0.0316(6) Uani 1.0 4 d .
C8 C 0.1213(3) 0.24556(10) 0.08203(14) 0.0343(7) Uani 1.0 4 d .
C9 C 0.1185(3) 0.22219(10) 0.01785(14) 0.0325(6) Uani 1.0 4 d .
C10 C 0.1775(3) 0.17855(10) 0.01513(14) 0.0330(6) Uani 1.0 4 d .
C11 C 0.2372(3) 0.15709(10) 0.07732(14) 0.0307(6) Uani 1.0 4 d .
C12 C 0.1881(3) 0.25222(10) 0.21518(14) 0.0363(7) Uani 1.0 4 d .
C13 C 0.0844(3) 0.28493(11) 0.21675(14) 0.0413(8) Uani 1.0 4 d .
C14 C -0.0252(4) 0.26576(14) 0.19800(18) 0.0543(9) Uani 1.0 4 d .
C15 C -0.1205(4) 0.29395(19) 0.2004(3) 0.0745(13) Uani 1.0 4 d .
C16 C -0.1089(5) 0.34214(19) 0.2225(3) 0.0771(14) Uani 1.0 4 d .
C17 C -0.0019(5) 0.36173(15) 0.2419(2) 0.0698(13) Uani 1.0 4 d .
C18 C 0.0952(4) 0.33362(12) 0.23907(17) 0.0512(9) Uani 1.0 4 d .
C19 C 0.3009(3) 0.27988(11) 0.23371(15) 0.0396(7) Uani 1.0 4 d .
C20 C 0.3575(4) 0.29765(12) 0.18306(17) 0.0480(8) Uani 1.0 4 d .
C21 C 0.4588(4) 0.32372(14) 0.2029(2) 0.0605(10) Uani 1.0 4 d .
C22 C 0.5044(4) 0.33250(15) 0.2732(3) 0.0663(11) Uani 1.0 4 d .
C23 C 0.4496(4) 0.31486(16) 0.3241(2) 0.0678(11) Uani 1.0 4 d .
C24 C 0.3492(4) 0.28875(14) 0.30463(18) 0.0546(9) Uani 1.0 4 d .
C25 C 0.0367(4) 0.21933(15) -0.10559(16) 0.0593(10) Uani 1.0 4 d .
C26 C 0.3067(3) 0.11009(10) 0.07424(15) 0.0363(7) Uani 1.0 4 d .
C27 C 0.2658(3) 0.08153(11) 0.00612(17) 0.0450(8) Uani 1.0 4 d .
C28 C 0.1878(4) 0.04386(13) 0.0044(3) 0.0647(11) Uani 1.0 4 d .
C29 C 0.1470(5) 0.01875(17) -0.0596(4) 0.0927(17) Uani 1.0 4 d .
C30 C 0.1861(5) 0.0311(2) -0.1202(3) 0.0895(17) Uani 1.0 4 d .
C31 C 0.2639(5) 0.06759(19) -0.1186(2) 0.0737(14) Uani 1.0 4 d .
C32 C 0.3046(4) 0.09258(14) -0.05597(18) 0.0550(10) Uani 1.0 4 d .
C33 C 0.4355(3) 0.11941(12) 0.08725(15) 0.0418(8) Uani 1.0 4 d .
C34 C 0.4844(3) 0.16553(14) 0.0959(2) 0.0530(9) Uani 1.0 4 d .
C35 C 0.6022(4) 0.17095(19) 0.1093(3) 0.0752(13) Uani 1.0 4 d .
C36 C 0.6721(4) 0.1305(3) 0.1130(3) 0.0872(17) Uani 1.0 4 d .
C37 C 0.6249(4) 0.0846(3) 0.1032(3) 0.0795(16) Uani 1.0 4 d .
C38 C 0.5074(4) 0.07892(15) 0.09022(18) 0.0593(10) Uani 1.0 4 d .
C39 C 0.3244(3) 0.05944(9) 0.33450(13) 0.0256(6) Uani 1.0 4 d .
C40 C 0.3739(3) 0.01596(10) 0.31565(13) 0.0273(6) Uani 1.0 4 d .
C41 C 0.3779(3) -0.02412(10) 0.36092(14) 0.0314(6) Uani 1.0 4 d .
C42 C 0.3392(3) -0.02069(10) 0.42391(14) 0.0307(6) Uani 1.0 4 d .
C43 C 0.2910(3) 0.02237(10) 0.44127(14) 0.0304(6) Uani 1.0 4 d .
C44 C 0.2814(3) 0.06283(10) 0.39653(13) 0.0279(6) Uani 1.0 4 d .
C45 C 0.4288(3) 0.01202(10) 0.25061(14) 0.0302(6) Uani 1.0 4 d .
C46 C 0.3725(3) -0.02588(10) 0.19587(14) 0.0308(6) Uani 1.0 4 d .
C47 C 0.2636(3) -0.04392(12) 0.19323(17) 0.0444(8) Uani 1.0 4 d .
C48 C 0.2106(4) -0.07426(14) 0.1384(2) 0.0562(9) Uani 1.0 4 d .
C49 C 0.2662(4) -0.08802(13) 0.08595(18) 0.0540(9) Uani 1.0 4 d .
C50 C 0.3762(4) -0.07165(13) 0.08866(17) 0.0503(9) Uani 1.0 4 d .
C51 C 0.4287(3) -0.04123(12) 0.14265(15) 0.0405(7) Uani 1.0 4 d .
C52 C 0.5573(3) 0.00404(10) 0.27402(13) 0.0317(6) Uani 1.0 4 d .
C53 C 0.6328(3) 0.04294(12) 0.27550(16) 0.0430(8) Uani 1.0 4 d .
C54 C 0.7500(3) 0.03579(16) 0.29819(19) 0.0556(10) Uani 1.0 4 d .
C55 C 0.7926(3) -0.00980(16) 0.31934(18) 0.0555(10) Uani 1.0 4 d .
C56 C 0.7187(3) -0.04888(15) 0.31756(17) 0.0506(9) Uani 1.0 4 d .
C57 C 0.6025(3) -0.04219(12) 0.29439(16) 0.0399(7) Uani 1.0 4 d .
C58 C 0.3524(3) -0.05591(12) 0.53869(15) 0.0421(8) Uani 1.0 4 d .
C59 C 0.2297(3) 0.11042(10) 0.41691(14) 0.0312(6) Uani 1.0 4 d .
C60 C 0.1379(3) 0.10148(10) 0.45993(15) 0.0324(6) Uani 1.0 4 d .
C61 C 0.0489(3) 0.06885(14) 0.43376(18) 0.0524(9) Uani 1.0 4 d .
C62 C -0.0348(3) 0.05872(17) 0.4718(2) 0.0629(11) Uani 1.0 4 d .
C63 C -0.0334(3) 0.08201(16) 0.53593(19) 0.0565(10) Uani 1.0 4 d .
C64 C 0.0526(3) 0.11432(13) 0.56171(17) 0.0473(8) Uani 1.0 4 d .
C65 C 0.1381(3) 0.12352(11) 0.52459(15) 0.0404(7) Uani 1.0 4 d .
C66 C 0.3218(3) 0.14634(10) 0.45165(14) 0.0321(6) Uani 1.0 4 d .
C67 C 0.3018(3) 0.19649(11) 0.44380(17) 0.0436(8) Uani 1.0 4 d .
C68 C 0.3849(4) 0.22999(12) 0.47422(19) 0.0514(9) Uani 1.0 4 d .
C69 C 0.4891(4) 0.21409(13) 0.51121(19) 0.0523(9) Uani 1.0 4 d .
C70 C 0.5091(3) 0.16456(13) 0.52068(19) 0.0506(9) Uani 1.0 4 d .
C71 C 0.4254(3) 0.13083(11) 0.49151(17) 0.0410(7) Uani 1.0 4 d .
C72 C 0.0082(3) 0.13670(14) 0.26329(19) 0.0514(9) Uani 1.0 4 d .
C73 C 0.0630(3) 0.03509(12) 0.24356(17) 0.0418(7) Uani 1.0 4 d .
C74 C 0.0155(3) 0.10497(13) 0.12112(18) 0.0463(8) Uani 1.0 4 d .
C75 C 0.8129(5) 0.2039(3) 0.4868(3) 0.158(4) Uani 1.0 4 d .
C76 C 0.7786(6) 0.2527(3) 0.4814(4) 0.168(4) Uani 1.0 4 d .
C77 C 0.7208(6) 0.27124(19) 0.4168(5) 0.189(4) Uani 1.0 4 d .
C78 C 0.6973(6) 0.2409(3) 0.3576(3) 0.213(5) Uani 1.0 4 d .
C79 C 0.7316(6) 0.1920(3) 0.3630(3) 0.152(3) Uani 1.0 4 d .
C80 C 0.7894(6) 0.17350(18) 0.4276(4) 0.172(4) Uani 1.0 4 d .
H3 H 0.4457 0.1916 0.2357 0.0404 Uiso 1.0 4 calc R
H4 H 0.4878 0.1309 0.3335 0.0391 Uiso 1.0 4 calc R
H8 H 0.0838 0.2762 0.0830 0.0412 Uiso 1.0 4 calc R
H10 H 0.1771 0.1633 -0.0293 0.0396 Uiso 1.0 4 calc R
H12 H 0.1899 0.2267 0.2527 0.0436 Uiso 1.0 4 calc R
H14 H -0.0349 0.2325 0.1832 0.0651 Uiso 1.0 4 calc R
H15 H -0.1943 0.2800 0.1868 0.0894 Uiso 1.0 4 calc R
H16 H -0.1741 0.3615 0.2243 0.0926 Uiso 1.0 4 calc R
H17 H 0.0068 0.3949 0.2575 0.0838 Uiso 1.0 4 calc R
H18 H 0.1687 0.3479 0.2525 0.0614 Uiso 1.0 4 calc R
H20 H 0.3269 0.2920 0.1343 0.0576 Uiso 1.0 4 calc R
H21 H 0.4968 0.3356 0.1676 0.0726 Uiso 1.0 4 calc R
H22 H 0.5732 0.3506 0.2865 0.0796 Uiso 1.0 4 calc R
H23 H 0.4807 0.3206 0.3728 0.0814 Uiso 1.0 4 calc R
H24 H 0.3124 0.2766 0.3404 0.0656 Uiso 1.0 4 calc R
H25A H -0.0051 0.1890 -0.1007 0.0712 Uiso 1.0 4 calc R
H25B H 0.1096 0.2112 -0.1182 0.0712 Uiso 1.0 4 calc R
H25C H -0.0084 0.2398 -0.1429 0.0712 Uiso 1.0 4 calc R
H26 H 0.2932 0.0886 0.1138 0.0436 Uiso 1.0 4 calc R
H28 H 0.1620 0.0350 0.0461 0.0776 Uiso 1.0 4 calc R
H29 H 0.0924 -0.0067 -0.0612 0.1113 Uiso 1.0 4 calc R
H30 H 0.1583 0.0140 -0.1631 0.1073 Uiso 1.0 4 calc R
H31 H 0.2903 0.0759 -0.1604 0.0884 Uiso 1.0 4 calc R
H32 H 0.3599 0.1177 -0.0551 0.0660 Uiso 1.0 4 calc R
H34 H 0.4372 0.1938 0.0927 0.0636 Uiso 1.0 4 calc R
H35 H 0.6348 0.2029 0.1159 0.0902 Uiso 1.0 4 calc R
H36 H 0.7525 0.1344 0.1224 0.1046 Uiso 1.0 4 calc R
H37 H 0.6727 0.0566 0.1052 0.0954 Uiso 1.0 4 calc R
H38 H 0.4755 0.0469 0.0833 0.0711 Uiso 1.0 4 calc R
H41 H 0.4078 -0.0544 0.3485 0.0377 Uiso 1.0 4 calc R
H43 H 0.2641 0.0244 0.4843 0.0365 Uiso 1.0 4 calc R
H45 H 0.4185 0.0447 0.2265 0.0362 Uiso 1.0 4 calc R
H47 H 0.2244 -0.0354 0.2297 0.0533 Uiso 1.0 4 calc R
H48 H 0.1352 -0.0856 0.1371 0.0675 Uiso 1.0 4 calc R
H49 H 0.2297 -0.1085 0.0482 0.0648 Uiso 1.0 4 calc R
H50 H 0.4159 -0.0815 0.0530 0.0604 Uiso 1.0 4 calc R
H51 H 0.5045 -0.0305 0.1438 0.0486 Uiso 1.0 4 calc R
H53 H 0.6045 0.0747 0.2610 0.0516 Uiso 1.0 4 calc R
H54 H 0.8006 0.0627 0.2990 0.0667 Uiso 1.0 4 calc R
H55 H 0.8723 -0.0144 0.3351 0.0666 Uiso 1.0 4 calc R
H56 H 0.7477 -0.0805 0.3323 0.0607 Uiso 1.0 4 calc R
H57 H 0.5528 -0.0696 0.2924 0.0479 Uiso 1.0 4 calc R
H58A H 0.2803 -0.0412 0.5444 0.0505 Uiso 1.0 4 calc R
H58B H 0.4156 -0.0344 0.5600 0.0505 Uiso 1.0 4 calc R
H58C H 0.3617 -0.0880 0.5622 0.0505 Uiso 1.0 4 calc R
H59 H 0.1905 0.1261 0.3715 0.0375 Uiso 1.0 4 calc R
H61 H 0.0459 0.0534 0.3892 0.0628 Uiso 1.0 4 calc R
H62 H -0.0933 0.0358 0.4539 0.0755 Uiso 1.0 4 calc R
H63 H -0.0915 0.0756 0.5617 0.0678 Uiso 1.0 4 calc R
H64 H 0.0537 0.1306 0.6054 0.0567 Uiso 1.0 4 calc R
H65 H 0.1981 0.1454 0.5440 0.0485 Uiso 1.0 4 calc R
H67 H 0.2309 0.2080 0.4174 0.0524 Uiso 1.0 4 calc R
H68 H 0.3696 0.2642 0.4694 0.0616 Uiso 1.0 4 calc R
H69 H 0.5468 0.2372 0.5301 0.0628 Uiso 1.0 4 calc R
H70 H 0.5801 0.1533 0.5472 0.0608 Uiso 1.0 4 calc R
H71 H 0.4394 0.0967 0.4990 0.0493 Uiso 1.0 4 calc R
H75A H 0.8524 0.1912 0.5309 0.1893 Uiso 1.0 4 calc R
H76A H 0.7947 0.2735 0.5218 0.2014 Uiso 1.0 4 calc R
H77A H 0.6974 0.3046 0.4130 0.2273 Uiso 1.0 4 calc R
H78A H 0.6578 0.2535 0.3135 0.2561 Uiso 1.0 4 calc R
H79A H 0.7155 0.1713 0.3226 0.1820 Uiso 1.0 4 calc R
H80A H 0.8128 0.1401 0.4313 0.2069 Uiso 1.0 4 calc R

loop_
_atom_site_aniso_label
_atom_site_aniso_U_11
_atom_site_aniso_U_22
_atom_site_aniso_U_33
_atom_site_aniso_U_12
_atom_site_aniso_U_13
_atom_site_aniso_U_23
Ni1 0.0325(3) 0.0359(3) 0.0308(2) -0.00092(15) 0.00556(15) 0.00071(14)
O9 0.0537(13) 0.0469(12) 0.0220(10) 0.0103(10) 0.0031(9) 0.0053(9)
O42 0.0577(14) 0.0317(11) 0.0298(10) 0.0064(10) 0.0157(10) 0.0086(8)
O72 0.111(3) 0.103(3) 0.084(3) 0.053(3) 0.044(2) -0.006(2)
O73 0.0609(16) 0.0429(14) 0.0808(19) -0.0045(12) 0.0318(14) 0.0094(13)
O74 0.0619(17) 0.100(3) 0.0415(15) -0.0155(16) -0.0106(13) 0.0149(14)
N2 0.0350(13) 0.0272(11) 0.0232(11) 0.0024(10) 0.0061(9) 0.0026(9)
N5 0.0300(12) 0.0251(11) 0.0244(11) 0.0010(9) 0.0073(9) 0.0006(9)
C1 0.0351(14) 0.0247(13) 0.0215(12) 0.0039(11) 0.0087(11) -0.0003(10)
C3 0.0341(15) 0.0337(15) 0.0333(15) -0.0038(12) 0.0073(12) 0.0024(12)
C4 0.0316(15) 0.0354(15) 0.0293(14) -0.0033(12) 0.0029(12) 0.0023(11)
C6 0.0348(15) 0.0305(14) 0.0212(13) 0.0003(12) 0.0064(11) 0.0033(10)
C7 0.0422(16) 0.0288(14) 0.0241(13) 0.0013(12) 0.0073(12) 0.0025(11)
C8 0.0449(17) 0.0311(14) 0.0274(14) 0.0048(13) 0.0084(12) 0.0021(11)
C9 0.0388(16) 0.0370(15) 0.0214(13) 0.0002(12) 0.0056(11) 0.0044(11)
C10 0.0429(16) 0.0338(15) 0.0235(13) -0.0012(13) 0.0096(12) -0.0007(11)
C11 0.0353(15) 0.0295(14) 0.0296(14) 0.0000(12) 0.0118(12) 0.0020(11)
C12 0.0544(19) 0.0309(14) 0.0230(13) 0.0054(13) 0.0065(13) 0.0013(11)
C13 0.064(3) 0.0387(17) 0.0226(14) 0.0130(15) 0.0122(14) 0.0034(12)
C14 0.061(3) 0.057(3) 0.0448(19) 0.0148(18) 0.0111(17) -0.0083(16)
C15 0.070(3) 0.098(4) 0.057(3) 0.027(3) 0.016(2) -0.012(3)
C16 0.091(4) 0.091(4) 0.051(3) 0.048(3) 0.017(3) -0.005(3)
C17 0.122(4) 0.052(3) 0.042(2) 0.040(3) 0.031(3) 0.0044(17)
C18 0.086(3) 0.0393(17) 0.0316(16) 0.0168(17) 0.0211(17) 0.0032(13)
C19 0.0543(19) 0.0314(15) 0.0323(15) 0.0024(14) 0.0070(14) -0.0032(12)
C20 0.070(3) 0.0368(17) 0.0363(17) -0.0053(16) 0.0082(16) -0.0008(13)
C21 0.080(3) 0.050(2) 0.053(3) -0.0152(19) 0.017(2) -0.0006(17)
C22 0.072(3) 0.059(3) 0.065(3) -0.017(2) 0.007(2) -0.011(2)
C23 0.074(3) 0.079(3) 0.045(2) -0.016(3) 0.0006(19) -0.015(2)
C24 0.068(3) 0.061(3) 0.0321(17) -0.0062(19) 0.0036(16) -0.0061(15)
C25 0.080(3) 0.069(3) 0.0231(15) 0.006(2) -0.0030(16) -0.0005(15)
C26 0.0515(18) 0.0307(14) 0.0306(15) 0.0064(13) 0.0173(13) 0.0022(12)
C27 0.061(2) 0.0348(16) 0.0423(18) 0.0139(15) 0.0172(16) -0.0049(13)
C28 0.084(3) 0.040(2) 0.071(3) 0.0001(19) 0.021(3) -0.0135(18)
C29 0.094(4) 0.057(3) 0.120(5) -0.003(3) 0.006(4) -0.040(3)
C30 0.103(4) 0.092(4) 0.066(3) 0.034(4) -0.001(3) -0.044(3)
C31 0.089(4) 0.089(4) 0.041(2) 0.041(3) 0.010(2) -0.016(2)
C32 0.071(3) 0.061(3) 0.0373(18) 0.0187(19) 0.0199(17) -0.0038(16)
C33 0.0520(19) 0.0497(18) 0.0275(14) 0.0174(15) 0.0168(13) 0.0113(13)
C34 0.0436(19) 0.060(3) 0.058(3) 0.0098(17) 0.0164(16) 0.0191(18)
C35 0.045(3) 0.098(4) 0.083(3) 0.002(3) 0.015(2) 0.034(3)
C36 0.049(3) 0.135(5) 0.082(4) 0.027(3) 0.021(3) 0.050(4)
C37 0.073(3) 0.117(4) 0.055(3) 0.056(3) 0.028(3) 0.031(3)
C38 0.073(3) 0.068(3) 0.0415(19) 0.033(2) 0.0219(18) 0.0138(17)
C39 0.0288(14) 0.0260(13) 0.0217(12) -0.0004(11) 0.0041(10) 0.0018(10)
C40 0.0295(14) 0.0290(13) 0.0233(13) 0.0011(11) 0.0053(11) -0.0005(10)
C41 0.0384(16) 0.0277(14) 0.0296(14) 0.0050(12) 0.0104(12) 0.0011(11)
C42 0.0347(15) 0.0290(14) 0.0286(14) 0.0005(12) 0.0067(11) 0.0051(11)
C43 0.0364(15) 0.0342(14) 0.0230(13) 0.0029(12) 0.0113(11) 0.0027(11)
C44 0.0296(14) 0.0300(14) 0.0241(13) 0.0024(11) 0.0058(11) -0.0012(11)
C45 0.0366(15) 0.0299(14) 0.0260(13) 0.0012(12) 0.0110(12) 0.0006(11)
C46 0.0373(15) 0.0323(14) 0.0232(13) 0.0052(12) 0.0067(11) 0.0010(11)
C47 0.0457(18) 0.0508(19) 0.0386(17) -0.0030(15) 0.0126(14) -0.0084(14)
C48 0.050(2) 0.064(3) 0.053(2) -0.0144(18) 0.0069(17) -0.0104(18)
C49 0.070(3) 0.050(2) 0.0367(18) -0.0055(18) -0.0011(17) -0.0099(15)
C50 0.066(3) 0.054(2) 0.0308(16) 0.0064(18) 0.0106(15) -0.0100(14)
C51 0.0458(18) 0.0485(18) 0.0284(15) 0.0012(14) 0.0102(13) -0.0038(13)
C52 0.0358(15) 0.0403(15) 0.0208(13) 0.0009(12) 0.0101(11) -0.0030(11)
C53 0.0454(18) 0.0489(18) 0.0385(17) -0.0049(15) 0.0177(14) -0.0047(14)
C54 0.0426(19) 0.078(3) 0.049(2) -0.0188(19) 0.0168(16) -0.0160(19)
C55 0.0375(18) 0.088(3) 0.0423(19) 0.0061(19) 0.0104(15) -0.0100(18)
C56 0.0436(19) 0.069(3) 0.0394(18) 0.0151(17) 0.0099(15) -0.0003(16)
C57 0.0382(17) 0.0473(18) 0.0360(16) 0.0067(14) 0.0114(13) 0.0003(13)
C58 0.0524(19) 0.0479(18) 0.0286(15) 0.0076(15) 0.0147(14) 0.0116(13)
C59 0.0366(15) 0.0317(14) 0.0265(13) 0.0083(12) 0.0091(12) -0.0007(11)
C60 0.0339(15) 0.0342(15) 0.0302(14) 0.0087(12) 0.0090(12) 0.0005(11)
C61 0.0409(18) 0.075(3) 0.0436(19) -0.0091(17) 0.0133(15) -0.0249(17)
C62 0.042(2) 0.092(3) 0.057(3) -0.020(2) 0.0176(17) -0.028(2)
C63 0.0423(19) 0.084(3) 0.049(2) -0.0053(19) 0.0240(16) -0.0149(19)
C64 0.053(2) 0.058(2) 0.0343(16) 0.0013(17) 0.0175(15) -0.0118(15)
C65 0.0477(18) 0.0424(17) 0.0325(15) -0.0013(14) 0.0114(13) -0.0075(13)
C66 0.0384(16) 0.0320(14) 0.0282(14) 0.0039(12) 0.0121(12) -0.0007(11)
C67 0.053(2) 0.0369(17) 0.0408(17) 0.0070(15) 0.0098(15) 0.0004(13)
C68 0.073(3) 0.0311(16) 0.051(2) -0.0009(16) 0.0148(18) -0.0048(14)
C69 0.058(3) 0.0438(19) 0.056(2) -0.0072(16) 0.0119(17) -0.0120(16)
C70 0.0421(18) 0.0491(19) 0.058(2) 0.0011(15) 0.0039(16) -0.0130(16)
C71 0.0414(17) 0.0348(16) 0.0467(18) 0.0044(13) 0.0083(14) -0.0056(13)
C72 0.049(2) 0.056(2) 0.050(2) 0.0097(17) 0.0118(16) 0.0039(17)
C73 0.0383(17) 0.0474(19) 0.0417(17) -0.0013(14) 0.0129(14) -0.0018(14)
C74 0.0396(18) 0.053(2) 0.0439(19) -0.0078(15) 0.0042(15) 0.0038(15)
C75 0.157(4) 0.158(4) 0.158(4) -0.0011(11) 0.0323(12) 0.0013(11)
C76 0.166(4) 0.169(4) 0.169(4) -0.0001(11) 0.0361(13) 0.0004(11)
C77 0.189(5) 0.189(5) 0.190(5) -0.0003(11) 0.0384(13) -0.0002(11)
C78 0.213(5) 0.213(5) 0.214(5) 0.0003(11) 0.0438(14) 0.0003(11)
C79 0.151(3) 0.151(3) 0.153(3) 0.0004(11) 0.0319(12) 0.0001(11)
C80 0.172(4) 0.173(4) 0.173(4) -0.0005(11) 0.0356(13) 0.0007(11)

loop_
_atom_type_symbol
_atom_type_description
_atom_type_scat_dispersion_real
_atom_type_scat_dispersion_imag
_atom_type_scat_source
C C 0.0033 0.0016
;
International Tables for Crystallography
(1992, Vol. C, Tables 4.2.6.8 and 6.1.1.4)
;
H H 0.0000 0.0000
;
International Tables for Crystallography
(1992, Vol. C, Table 6.1.1.4)
;
N N 0.0061 0.0033
;
International Tables for Crystallography
(1992, Vol. C, Tables 4.2.6.8 and 6.1.1.4)
;
Ni Ni 0.3393 1.1124
;
International Tables for Crystallography
(1992, Vol. C, Tables 4.2.6.8 and 6.1.1.4)
;
O O 0.0106 0.0060
;
International Tables for Crystallography
(1992, Vol. C, Tables 4.2.6.8 and 6.1.1.4)
;

loop_
_geom_angle_atom_site_label_1
_geom_angle_atom_site_label_2
_geom_angle_atom_site_label_3
_geom_angle
_geom_angle_publ_flag
C1 Ni1 C72 105.20(14) yes
C1 Ni1 C73 110.88(13) yes
C1 Ni1 C74 111.98(14) yes
C72 Ni1 C73 107.75(17) yes
C72 Ni1 C74 107.26(16) yes
C73 Ni1 C74 113.29(15) yes
C9 O9 C25 117.4(3) yes
C42 O42 C58 117.3(3) yes
C1 N2 C3 112.0(2) yes
C1 N2 C6 123.1(2) yes
C3 N2 C6 124.8(3) yes
C1 N5 C4 112.0(3) yes
C1 N5 C39 125.7(3) yes
C4 N5 C39 122.0(2) yes
Ni1 C1 N2 126.91(18) yes
Ni1 C1 N5 128.9(2) yes
N2 C1 N5 102.8(3) yes
N2 C3 C4 106.6(3) yes
N5 C4 C3 106.6(3) yes
N2 C6 C7 119.7(3) yes
N2 C6 C11 118.8(3) yes
C7 C6 C11 121.5(3) yes
C6 C7 C8 118.5(3) yes
C6 C7 C12 121.0(3) yes
C8 C7 C12 120.4(3) yes
C7 C8 C9 120.7(3) yes
O9 C9 C8 115.5(3) yes
O9 C9 C10 124.0(3) yes
C8 C9 C10 120.4(3) yes
C9 C10 C11 120.2(3) yes
C6 C11 C10 118.6(3) yes
C6 C11 C26 121.1(3) yes
C10 C11 C26 120.3(3) yes
C7 C12 C13 112.7(3) yes
C7 C12 C19 110.7(3) yes
C13 C12 C19 113.1(3) yes
C12 C13 C14 120.2(3) yes
C12 C13 C18 122.3(3) yes
C14 C13 C18 117.4(4) yes
C13 C14 C15 121.7(4) yes
C14 C15 C16 120.4(5) yes
C15 C16 C17 119.1(5) yes
C16 C17 C18 121.0(4) yes
C13 C18 C17 120.4(4) yes
C12 C19 C20 123.1(3) yes
C12 C19 C24 119.1(3) yes
C20 C19 C24 117.8(3) yes
C19 C20 C21 120.7(3) yes
C20 C21 C22 120.6(4) yes
C21 C22 C23 119.3(4) yes
C22 C23 C24 120.2(4) yes
C19 C24 C23 121.3(4) yes
C11 C26 C27 112.2(3) yes
C11 C26 C33 113.1(3) yes
C27 C26 C33 111.3(3) yes
C26 C27 C28 119.9(4) yes
C26 C27 C32 121.6(3) yes
C28 C27 C32 118.6(4) yes
C27 C28 C29 119.6(5) yes
C28 C29 C30 120.2(5) yes
C29 C30 C31 120.6(5) yes
C30 C31 C32 119.7(5) yes
C27 C32 C31 121.3(4) yes
C26 C33 C34 124.0(3) yes
C26 C33 C38 118.0(3) yes
C34 C33 C38 118.0(4) yes
C33 C34 C35 120.6(4) yes
C34 C35 C36 120.6(5) yes
C35 C36 C37 119.6(5) yes
C36 C37 C38 120.2(5) yes
C33 C38 C37 121.0(4) yes
N5 C39 C40 119.0(3) yes
N5 C39 C44 119.1(3) yes
C40 C39 C44 121.7(3) yes
C39 C40 C41 117.4(3) yes
C39 C40 C45 123.0(3) yes
C41 C40 C45 119.5(3) yes
C40 C41 C42 121.4(3) yes
O42 C42 C41 115.8(3) yes
O42 C42 C43 124.1(3) yes
C41 C42 C43 120.1(3) yes
C42 C43 C44 120.6(3) yes
C39 C44 C43 118.7(3) yes
C39 C44 C59 121.2(3) yes
C43 C44 C59 120.1(3) yes
C40 C45 C46 114.1(3) yes
C40 C45 C52 110.0(2) yes
C46 C45 C52 112.6(3) yes
C45 C46 C47 122.9(3) yes
C45 C46 C51 119.7(3) yes
C47 C46 C51 117.2(3) yes
C46 C47 C48 121.3(4) yes
C47 C48 C49 120.5(4) yes
C48 C49 C50 119.2(4) yes
C49 C50 C51 120.5(4) yes
C46 C51 C50 121.2(4) yes
C45 C52 C53 120.7(3) yes
C45 C52 C57 121.4(3) yes
C53 C52 C57 117.9(3) yes
C52 C53 C54 120.6(3) yes
C53 C54 C55 120.6(4) yes
C54 C55 C56 119.5(4) yes
C55 C56 C57 120.3(4) yes
C52 C57 C56 121.1(3) yes
C44 C59 C60 112.4(3) yes
C44 C59 C66 111.2(3) yes
C60 C59 C66 113.7(3) yes
C59 C60 C61 119.1(3) yes
C59 C60 C65 123.4(3) yes
C61 C60 C65 117.5(3) yes
C60 C61 C62 121.1(4) yes
C61 C62 C63 120.1(4) yes
C62 C63 C64 119.3(4) yes
C63 C64 C65 120.7(4) yes
C60 C65 C64 121.4(3) yes
C59 C66 C67 119.3(3) yes
C59 C66 C71 122.4(3) yes
C67 C66 C71 118.4(3) yes
C66 C67 C68 120.4(3) yes
C67 C68 C69 120.6(3) yes
C68 C69 C70 119.5(4) yes
C69 C70 C71 120.1(3) yes
C66 C71 C70 120.9(3) yes
Ni1 C72 O72 178.9(4) yes
Ni1 C73 O73 175.2(4) yes
Ni1 C74 O74 174.3(4) yes
C76 C75 C80 120.0(5) yes
C75 C76 C77 120.0(6) yes
C76 C77 C78 120.0(6) yes
C77 C78 C79 120.0(6) yes
C78 C79 C80 120.0(6) yes
C75 C80 C79 120.0(6) yes
N2 C3 H3 126.697 no
C4 C3 H3 126.708 no
N5 C4 H4 126.688 no
C3 C4 H4 126.684 no
C7 C8 H8 119.667 no
C9 C8 H8 119.663 no
C9 C10 H10 119.909 no
C11 C10 H10 119.913 no
C7 C12 H12 106.600 no
C13 C12 H12 106.618 no
C19 C12 H12 106.622 no
C13 C14 H14 119.144 no
C15 C14 H14 119.145 no
C14 C15 H15 119.821 no
C16 C15 H15 119.821 no
C15 C16 H16 120.477 no
C17 C16 H16 120.469 no
C16 C17 H17 119.482 no
C18 C17 H17 119.476 no
C13 C18 H18 119.797 no
C17 C18 H18 119.807 no
C19 C20 H20 119.674 no
C21 C20 H20 119.666 no
C20 C21 H21 119.668 no
C22 C21 H21 119.682 no
C21 C22 H22 120.344 no
C23 C22 H22 120.322 no
C22 C23 H23 119.887 no
C24 C23 H23 119.880 no
C19 C24 H24 119.324 no
C23 C24 H24 119.332 no
O9 C25 H25A 109.480 no
O9 C25 H25B 109.478 no
O9 C25 H25C 109.469 no
H25A C25 H25B 109.459 no
H25A C25 H25C 109.469 no
H25B C25 H25C 109.471 no
C11 C26 H26 106.600 no
C27 C26 H26 106.590 no
C33 C26 H26 106.594 no
C27 C28 H28 120.184 no
C29 C28 H28 120.193 no
C28 C29 H29 119.925 no
C30 C29 H29 119.913 no
C29 C30 H30 119.720 no
C31 C30 H30 119.712 no
C30 C31 H31 120.123 no
C32 C31 H31 120.132 no
C27 C32 H32 119.345 no
C31 C32 H32 119.360 no
C33 C34 H34 119.700 no
C35 C34 H34 119.703 no
C34 C35 H35 119.706 no
C36 C35 H35 119.726 no
C35 C36 H36 120.235 no
C37 C36 H36 120.207 no
C36 C37 H37 119.894 no
C38 C37 H37 119.918 no
C33 C38 H38 119.479 no
C37 C38 H38 119.485 no
C40 C41 H41 119.310 no
C42 C41 H41 119.327 no
C42 C43 H43 119.667 no
C44 C43 H43 119.696 no
C40 C45 H45 106.540 no
C46 C45 H45 106.533 no
C52 C45 H45 106.540 no
C46 C47 H47 119.348 no
C48 C47 H47 119.344 no
C47 C48 H48 119.760 no
C49 C48 H48 119.752 no
C48 C49 H49 120.413 no
C50 C49 H49 120.405 no
C49 C50 H50 119.736 no
C51 C50 H50 119.738 no
C46 C51 H51 119.402 no
C50 C51 H51 119.394 no
C52 C53 H53 119.678 no
C54 C53 H53 119.677 no
C53 C54 H54 119.716 no
C55 C54 H54 119.733 no
C54 C55 H55 120.276 no
C56 C55 H55 120.261 no
C55 C56 H56 119.842 no
C57 C56 H56 119.839 no
C52 C57 H57 119.444 no
C56 C57 H57 119.438 no
O42 C58 H58A 109.470 no
O42 C58 H58B 109.467 no
O42 C58 H58C 109.460 no
H58A C58 H58B 109.475 no
H58A C58 H58C 109.476 no
H58B C58 H58C 109.479 no
C44 C59 H59 106.289 no
C60 C59 H59 106.300 no
C66 C59 H59 106.285 no
C60 C61 H61 119.463 no
C62 C61 H61 119.465 no
C61 C62 H62 119.921 no
C63 C62 H62 119.946 no
C62 C63 H63 120.366 no
C64 C63 H63 120.350 no
C63 C64 H64 119.684 no
C65 C64 H64 119.660 no
C60 C65 H65 119.318 no
C64 C65 H65 119.324 no
C66 C67 H67 119.790 no
C68 C67 H67 119.792 no
C67 C68 H68 119.682 no
C69 C68 H68 119.689 no
C68 C69 H69 120.263 no
C70 C69 H69 120.253 no
C69 C70 H70 119.936 no
C71 C70 H70 119.945 no
C66 C71 H71 119.536 no
C70 C71 H71 119.551 no
C76 C75 H75A 120.005 no
C80 C75 H75A 119.990 no
C75 C76 H76A 119.999 no
C77 C76 H76A 120.007 no
C76 C77 H77A 119.999 no
C78 C77 H77A 120.000 no
C77 C78 H78A 119.990 no
C79 C78 H78A 120.011 no
C78 C79 H79A 119.987 no
C80 C79 H79A 120.008 no
C75 C80 H80A 120.000 no
C79 C80 H80A 120.003 no

loop_
_geom_bond_atom_site_label_1
_geom_bond_atom_site_label_2
_geom_bond_distance
_geom_bond_publ_flag
Ni1 C1 1.979(3) yes
Ni1 C72 1.789(4) yes
Ni1 C73 1.784(4) yes
Ni1 C74 1.801(4) yes
O9 C9 1.367(4) yes
O9 C25 1.422(4) yes
O42 C42 1.366(4) yes
O42 C58 1.428(4) yes
O72 C72 1.140(6) yes
O73 C73 1.150(5) yes
O74 C74 1.139(4) yes
N2 C1 1.366(4) yes
N2 C3 1.391(4) yes
N2 C6 1.452(4) yes
N5 C1 1.370(3) yes
N5 C4 1.388(4) yes
N5 C39 1.446(4) yes
C3 C4 1.344(4) yes
C6 C7 1.398(4) yes
C6 C11 1.399(4) yes
C7 C8 1.389(4) yes
C7 C12 1.530(4) yes
C8 C9 1.385(4) yes
C9 C10 1.389(4) yes
C10 C11 1.393(4) yes
C11 C26 1.534(4) yes
C12 C13 1.535(5) yes
C12 C19 1.525(5) yes
C13 C14 1.392(5) yes
C13 C18 1.391(5) yes
C14 C15 1.386(7) yes
C15 C16 1.378(8) yes
C16 C17 1.369(8) yes
C17 C18 1.403(7) yes
C19 C20 1.385(5) yes
C19 C24 1.393(5) yes
C20 C21 1.391(6) yes
C21 C22 1.375(6) yes
C22 C23 1.374(7) yes
C23 C24 1.382(6) yes
C26 C27 1.519(5) yes
C26 C33 1.535(5) yes
C27 C28 1.384(6) yes
C27 C32 1.402(6) yes
C28 C29 1.407(7) yes
C29 C30 1.386(9) yes
C30 C31 1.358(8) yes
C31 C32 1.385(6) yes
C33 C34 1.381(5) yes
C33 C38 1.393(6) yes
C34 C35 1.391(6) yes
C35 C36 1.377(8) yes
C36 C37 1.367(9) yes
C37 C38 1.389(7) yes
C39 C40 1.405(4) yes
C39 C44 1.398(4) yes
C40 C41 1.392(4) yes
C40 C45 1.534(4) yes
C41 C42 1.388(5) yes
C42 C43 1.378(4) yes
C43 C44 1.389(4) yes
C44 C59 1.522(4) yes
C45 C46 1.531(4) yes
C45 C52 1.530(4) yes
C46 C47 1.387(5) yes
C46 C51 1.401(5) yes
C47 C48 1.390(5) yes
C48 C49 1.371(6) yes
C49 C50 1.383(6) yes
C50 C51 1.378(5) yes
C52 C53 1.390(5) yes
C52 C57 1.395(5) yes
C53 C54 1.398(5) yes
C54 C55 1.372(6) yes
C55 C56 1.380(6) yes
C56 C57 1.386(5) yes
C59 C60 1.526(5) yes
C59 C66 1.524(4) yes
C60 C61 1.401(5) yes
C60 C65 1.383(5) yes
C61 C62 1.387(6) yes
C62 C63 1.386(6) yes
C63 C64 1.369(5) yes
C64 C65 1.388(5) yes
C66 C67 1.389(4) yes
C66 C71 1.386(4) yes
C67 C68 1.389(5) yes
C68 C69 1.376(5) yes
C69 C70 1.375(5) yes
C70 C71 1.391(5) yes
C75 C76 1.390(10) yes
C75 C80 1.390(9) yes
C76 C77 1.390(10) yes
C77 C78 1.390(10) yes
C78 C79 1.390(10) yes
C79 C80 1.390(9) yes
C3 H3 0.950 no
C4 H4 0.950 no
C8 H8 0.950 no
C10 H10 0.950 no
C12 H12 1.000 no
C14 H14 0.950 no
C15 H15 0.950 no
C16 H16 0.950 no
C17 H17 0.950 no
C18 H18 0.950 no
C20 H20 0.950 no
C21 H21 0.950 no
C22 H22 0.950 no
C23 H23 0.950 no
C24 H24 0.950 no
C25 H25A 0.980 no
C25 H25B 0.980 no
C25 H25C 0.980 no
C26 H26 1.000 no
C28 H28 0.950 no
C29 H29 0.950 no
C30 H30 0.950 no
C31 H31 0.950 no
C32 H32 0.950 no
C34 H34 0.950 no
C35 H35 0.950 no
C36 H36 0.950 no
C37 H37 0.950 no
C38 H38 0.950 no
C41 H41 0.950 no
C43 H43 0.950 no
C45 H45 1.000 no
C47 H47 0.950 no
C48 H48 0.950 no
C49 H49 0.950 no
C50 H50 0.950 no
C51 H51 0.950 no
C53 H53 0.950 no
C54 H54 0.950 no
C55 H55 0.950 no
C56 H56 0.950 no
C57 H57 0.950 no
C58 H58A 0.980 no
C58 H58B 0.980 no
C58 H58C 0.980 no
C59 H59 1.000 no
C61 H61 0.950 no
C62 H62 0.950 no
C63 H63 0.950 no
C64 H64 0.950 no
C65 H65 0.950 no
C67 H67 0.950 no
C68 H68 0.950 no
C69 H69 0.950 no
C70 H70 0.950 no
C71 H71 0.950 no
C75 H75A 0.950 no
C76 H76A 0.950 no
C77 H77A 0.950 no
C78 H78A 0.950 no
C79 H79A 0.950 no
C80 H80A 0.950 no

loop_
_geom_contact_atom_site_label_1
_geom_contact_atom_site_label_2
_geom_contact_distance
_geom_contact_publ_flag
_geom_contact_site_symmetry_2
Ni1 C6 3.396(3) no .
Ni1 C39 3.509(3) no .
O72 C14 3.415(6) no .
O73 C47 3.373(5) no .
O74 C10 3.407(5) no .
O74 C11 3.433(5) no .
N2 C12 2.912(4) no .
N2 C19 3.425(4) no .
N2 C26 2.895(4) no .
N2 C33 3.331(5) no .
N2 C34 3.504(5) no .
N2 C39 3.548(4) no .
N5 C6 3.545(4) no .
N5 C45 2.941(4) no .
N5 C59 2.892(4) no .
N5 C66 3.321(4) no .
N5 C73 3.598(4) no .
C1 C7 3.425(4) no .
C1 C11 3.234(4) no .
C1 C26 3.363(5) no .
C1 C40 3.380(4) no .
C1 C44 3.375(4) no .
C1 C59 3.531(4) no .
C3 C7 3.329(4) no .
C3 C11 3.418(4) no .
C3 C12 3.395(4) no .
C3 C19 3.298(5) no .
C3 C26 3.592(4) no .
C3 C33 3.416(5) no .
C3 C34 3.258(6) no .
C3 C39 3.570(4) no .
C4 C6 3.594(4) no .
C4 C40 3.265(4) no .
C4 C44 3.360(4) no .
C4 C45 3.428(4) no .
C4 C59 3.598(5) no .
C4 C66 3.418(5) no .
C6 C9 2.762(4) no .
C6 C19 3.261(4) no .
C6 C20 3.560(5) no .
C6 C33 3.272(5) no .
C6 C34 3.327(5) no .
C6 C74 3.272(5) no .
C7 C10 2.798(4) no .
C7 C14 3.046(5) no .
C7 C20 2.908(5) no .
C8 C11 2.791(4) no .
C8 C13 2.925(5) no .
C8 C14 3.160(5) no .
C8 C19 3.390(4) no .
C8 C20 3.403(5) no .
C10 C25 2.810(5) no .
C10 C27 2.864(5) no .
C10 C32 3.245(5) no .
C10 C33 3.513(5) no .
C11 C28 3.390(5) no .
C11 C32 3.344(5) no .
C11 C34 2.921(5) no .
C11 C74 3.273(5) no .
C13 C16 2.813(7) no .
C13 C20 3.483(6) no .
C13 C24 3.281(5) no .
C14 C17 2.743(6) no .
C15 C18 2.762(7) no .
C18 C19 2.888(6) no .
C18 C24 3.286(6) no .
C19 C22 2.798(6) no .
C20 C23 2.757(5) no .
C21 C24 2.743(6) no .
C24 C68 3.585(5) no .
C27 C30 2.788(6) no .
C27 C38 3.018(6) no .
C28 C31 2.784(7) no .
C29 C32 2.750(7) no .
C32 C33 2.975(5) no .
C32 C38 3.346(5) no .
C33 C36 2.795(6) no .
C34 C37 2.759(7) no .
C35 C38 2.745(7) no .
C37 C53 3.493(6) no .
C39 C42 2.763(4) no .
C39 C52 3.571(4) no .
C39 C66 3.275(4) no .
C39 C71 3.593(4) no .
C39 C73 3.331(4) no .
C40 C43 2.804(4) no .
C40 C47 2.950(4) no .
C40 C53 3.428(5) no .
C40 C57 3.262(5) no .
C41 C44 2.781(4) no .
C41 C46 3.169(4) no .
C41 C47 3.288(4) no .
C41 C52 3.080(5) no .
C41 C57 3.247(5) no .
C43 C58 2.836(4) no .
C43 C60 2.900(4) no .
C43 C61 3.143(5) no .
C43 C66 3.396(4) no .
C43 C71 3.408(4) no .
C44 C61 3.022(5) no .
C44 C71 2.910(4) no .
C46 C49 2.806(5) no .
C46 C57 3.045(4) no .
C47 C50 2.751(6) no .
C47 C73 3.507(5) no .
C48 C51 2.752(6) no .
C51 C52 2.952(4) no .
C51 C57 3.227(4) no .
C52 C55 2.804(5) no .
C53 C56 2.762(5) no .
C54 C57 2.755(6) no .
C60 C63 2.806(5) no .
C60 C67 3.301(5) no .
C60 C71 3.470(5) no .
C61 C64 2.752(5) no .
C62 C65 2.755(5) no .
C65 C66 2.911(5) no .
C65 C67 3.387(5) no .
C66 C69 2.794(5) no .
C67 C70 2.761(5) no .
C68 C71 2.751(5) no .
C75 C78 2.780(8) no .
C76 C79 2.780(9) no .
C77 C80 2.780(8) no .
O9 C67 3.406(5) no 4_554
O9 C75 3.368(7) no 4_454
O9 C76 3.444(8) no 4_454
O42 C70 3.236(5) no 3_656
O42 C71 3.232(4) no 3_656
O72 C79 3.391(8) no 1_455
O73 C55 3.426(5) no 1_455
C13 C25 3.587(5) no 4_555
C18 C25 3.520(6) no 4_555
C22 C78 3.561(8) no .
C23 C77 3.580(8) no .
C23 C78 3.538(8) no .
C25 C13 3.587(5) no 4_554
C25 C18 3.520(6) no 4_554
C53 C58 3.567(5) no 3_656
C55 O73 3.426(5) no 1_655
C58 C53 3.567(5) no 3_656
C58 C71 3.497(5) no 3_656
C62 C62 3.425(7) no 3_556
C67 O9 3.406(5) no 4_555
C70 O42 3.236(5) no 3_656
C71 O42 3.232(4) no 3_656
C71 C58 3.497(5) no 3_656
C75 O9 3.368(7) no 4_655
C76 O9 3.444(8) no 4_655
C77 C23 3.580(8) no .
C78 C22 3.561(8) no .
C78 C23 3.538(8) no .
C79 O72 3.391(8) no 1_655
Ni1 H26 3.5109 no .
Ni1 H59 3.1767 no .
O9 H8 2.4782 no .
O9 H10 2.6463 no .
O42 H41 2.4816 no .
O42 H43 2.6326 no .
O72 H12 3.4837 no .
O72 H14 2.9012 no .
O72 H59 2.9879 no .
O72 H61 3.4992 no .
O73 H47 2.5212 no .
O73 H61 2.8338 no .
O74 H28 3.2019 no .
N2 H4 3.1176 no .
N2 H12 2.5192 no .
N2 H26 2.5701 no .
N2 H34 3.2820 no .
N2 H45 3.3800 no .
N5 H3 3.1154 no .
N5 H26 3.3839 no .
N5 H45 2.4224 no .
N5 H53 3.5951 no .
N5 H59 2.5361 no .
C1 H3 3.1957 no .
C1 H4 3.1967 no .
C1 H12 3.0939 no .
C1 H26 2.6592 no .
C1 H45 2.9221 no .
C1 H59 2.8203 no .
C3 H12 3.0111 no .
C3 H26 3.3364 no .
C3 H34 3.1667 no .
C3 H45 3.3377 no .
C3 H53 3.4860 no .
C4 H45 2.7719 no .
C4 H53 2.9292 no .
C4 H59 3.3451 no .
C6 H3 2.8213 no .
C6 H8 3.2559 no .
C6 H10 3.2629 no .
C6 H12 2.6316 no .
C6 H20 3.2702 no .
C6 H26 2.6669 no .
C6 H34 2.8210 no .
C7 H3 3.4421 no .
C7 H14 2.8104 no .
C7 H20 2.5931 no .
C7 H34 3.5526 no .
C8 H10 3.2630 no .
C8 H12 3.2655 no .
C8 H14 2.9870 no .
C8 H20 2.7706 no .
C9 H20 3.5505 no .
C9 H25A 2.6181 no .
C9 H25B 2.6195 no .
C9 H25C 3.1970 no .
C10 H8 3.2618 no .
C10 H25A 2.8051 no .
C10 H25B 2.6837 no .
C10 H26 3.2349 no .
C10 H32 3.2502 no .
C10 H34 3.1948 no .
C11 H28 3.4641 no .
C11 H32 3.3692 no .
C11 H34 2.5583 no .
C12 H3 3.4527 no .
C12 H8 2.6807 no .
C12 H14 2.6740 no .
C12 H18 2.7250 no .
C12 H20 2.7256 no .
C12 H24 2.6491 no .
C13 H8 2.5878 no .
C13 H15 3.2772 no .
C13 H17 3.2768 no .
C13 H20 3.5915 no .
C13 H24 3.2473 no .
C14 H8 2.8082 no .
C14 H12 2.7904 no .
C14 H16 3.2572 no .
C14 H18 3.2431 no .
C15 H17 3.2257 no .
C16 H14 3.2476 no .
C16 H18 3.2643 no .
C17 H15 3.2266 no .
C18 H8 3.3682 no .
C18 H12 3.1150 no .
C18 H14 3.2389 no .
C18 H16 3.2732 no .
C18 H24 3.3059 no .
C19 H3 2.9606 no .
C19 H8 3.4852 no .
C19 H18 2.5113 no .
C19 H21 3.2648 no .
C19 H23 3.2726 no .
C20 H3 3.1695 no .
C20 H8 3.5005 no .
C20 H12 3.2667 no .
C20 H18 3.1654 no .
C20 H22 3.2623 no .
C20 H24 3.2377 no .
C20 H34 3.5520 no .
C21 H23 3.2319 no .
C22 H20 3.2557 no .
C22 H24 3.2418 no .
C23 H18 3.4874 no .
C23 H21 3.2302 no .
C23 H68 3.4301 no .
C24 H3 3.2753 no .
C24 H12 2.5924 no .
C24 H18 2.7205 no .
C24 H20 3.2408 no .
C24 H22 3.2491 no .
C24 H67 3.5824 no .
C24 H68 3.2064 no .
C25 H10 2.5136 no .
C26 H10 2.6885 no .
C26 H28 2.6641 no .
C26 H32 2.7033 no .
C26 H34 2.7462 no .
C26 H38 2.6352 no .
C26 H45 3.4605 no .
C27 H10 2.5011 no .
C27 H29 3.2685 no .
C27 H31 3.2847 no .
C27 H38 2.8106 no .
C28 H10 3.3128 no .
C28 H26 2.5377 no .
C28 H30 3.2775 no .
C28 H32 3.2514 no .
C28 H38 3.4761 no .
C29 H31 3.2418 no .
C30 H28 3.2774 no .
C30 H32 3.2253 no .
C31 H10 3.4013 no .
C31 H29 3.2364 no .
C32 H10 2.5747 no .
C32 H26 3.3042 no .
C32 H28 3.2592 no .
C32 H30 3.2316 no .
C32 H38 3.2724 no .
C33 H3 3.4522 no .
C33 H32 2.7080 no .
C33 H35 3.2618 no .
C33 H37 3.2758 no .
C33 H45 3.4062 no .
C34 H3 2.9130 no .
C34 H26 3.1757 no .
C34 H32 3.2590 no .
C34 H36 3.2623 no .
C34 H38 3.2384 no .
C35 H3 3.4111 no .
C35 H37 3.2304 no .
C36 H34 3.2569 no .
C36 H38 3.2415 no .
C36 H53 3.4688 no .
C37 H35 3.2282 no .
C37 H53 3.1124 no .
C38 H26 2.7105 no .
C38 H32 3.1723 no .
C38 H34 3.2415 no .
C38 H36 3.2490 no .
C38 H45 3.1691 no .
C38 H51 3.1544 no .
C38 H53 3.2614 no .
C39 H4 2.7642 no .
C39 H41 3.2517 no .
C39 H43 3.2580 no .
C39 H45 2.5927 no .
C39 H47 3.3459 no .
C39 H59 2.6164 no .
C39 H71 3.3470 no .
C40 H4 3.4042 no .
C40 H47 2.5891 no .
C40 H53 3.5351 no .
C40 H57 3.2576 no .
C41 H43 3.2527 no .
C41 H45 3.3126 no .
C41 H47 2.8260 no .
C41 H57 2.9663 no .
C42 H58A 2.6219 no .
C42 H58B 2.6229 no .
C42 H58C 3.2004 no .
C43 H41 3.2485 no .
C43 H58A 2.6580 no .
C43 H58B 2.9092 no .
C43 H59 3.2511 no .
C43 H61 3.0263 no .
C43 H71 2.7734 no .
C44 H4 3.5014 no .
C44 H61 2.8108 no .
C44 H71 2.6106 no .
C45 H26 3.4920 no .
C45 H38 3.5148 no .
C45 H41 2.6623 no .
C45 H47 2.7261 no .
C45 H51 2.6757 no .
C45 H53 2.6865 no .
C45 H57 2.7022 no .
C46 H26 3.5359 no .
C46 H38 3.3546 no .
C46 H41 2.9877 no .
C46 H48 3.2717 no .
C46 H50 3.2747 no .
C46 H57 2.8118 no .
C47 H28 3.5680 no .
C47 H41 3.1490 no .
C47 H45 3.0333 no .
C47 H49 3.2567 no .
C47 H51 3.2413 no .
C48 H28 3.4531 no .
C48 H50 3.2331 no .
C49 H47 3.2473 no .
C49 H51 3.2498 no .
C50 H38 3.4491 no .
C50 H48 3.2349 no .
C51 H38 2.7645 no .
C51 H45 2.8605 no .
C51 H47 3.2431 no .
C51 H49 3.2553 no .
C51 H57 3.0635 no .
C52 H41 2.9757 no .
C52 H51 2.6333 no .
C52 H54 3.2754 no .
C52 H56 3.2754 no .
C53 H4 3.2868 no .
C53 H37 3.4330 no .
C53 H45 2.5507 no .
C53 H51 3.3485 no .
C53 H55 3.2652 no .
C53 H57 3.2454 no .
C54 H56 3.2349 no .
C55 H53 3.2577 no .
C55 H57 3.2525 no .
C56 H54 3.2354 no .
C57 H41 2.7638 no .
C57 H45 3.3164 no .
C57 H51 2.9183 no .
C57 H53 3.2476 no .
C57 H55 3.2586 no .
C58 H43 2.5589 no .
C59 H43 2.6684 no .
C59 H61 2.6591 no .
C59 H65 2.7258 no .
C59 H67 2.6550 no .
C59 H71 2.7104 no .
C60 H43 2.5738 no .
C60 H62 3.2816 no .
C60 H64 3.2662 no .
C60 H67 3.2691 no .
C60 H71 3.5420 no .
C61 H43 2.8368 no .
C61 H59 2.7527 no .
C61 H63 3.2620 no .
C61 H65 3.2420 no .
C62 H64 3.2364 no .
C63 H61 3.2560 no .
C63 H65 3.2455 no .
C64 H62 3.2355 no .
C65 H43 3.2628 no .
C65 H59 3.1397 no .
C65 H61 3.2400 no .
C65 H63 3.2547 no .
C65 H67 3.4236 no .
C66 H4 3.3417 no .
C66 H43 3.4742 no .
C66 H65 2.5390 no .
C66 H68 3.2650 no .
C66 H70 3.2705 no .
C67 H24 2.9748 no .
C67 H59 2.5769 no .
C67 H65 2.8618 no .
C67 H69 3.2601 no .
C67 H71 3.2431 no .
C68 H23 3.4848 no .
C68 H24 2.8475 no .
C68 H70 3.2356 no .
C69 H67 3.2557 no .
C69 H71 3.2505 no .
C70 H68 3.2335 no .
C71 H4 3.2805 no .
C71 H43 3.4703 no .
C71 H59 3.2627 no .
C71 H65 3.1197 no .
C71 H67 3.2445 no .
C71 H69 3.2570 no .
C72 H12 3.3125 no .
C72 H14 3.0212 no .
C72 H59 2.7118 no .
C72 H61 3.2847 no .
C73 H47 2.7756 no .
C73 H61 2.8995 no .
C74 H26 3.3917 no .
C74 H28 3.1371 no .
C75 H77A 3.2650 no .
C75 H79A 3.2650 no .
C76 H78A 3.2650 no .
C76 H80A 3.2651 no .
C77 H75A 3.2651 no .
C77 H79A 3.2650 no .
C78 H76A 3.2650 no .
C78 H80A 3.2650 no .
C79 H75A 3.2649 no .
C79 H77A 3.2650 no .
C80 H76A 3.2650 no .
C80 H78A 3.2651 no .
H3 H4 2.4796 no .
H3 H12 3.2928 no .
H3 H20 3.4908 no .
H3 H34 2.7377 no .
H3 H35 3.5632 no .
H4 H45 3.1231 no .
H4 H53 2.6558 no .
H4 H71 3.4834 no .
H8 H12 3.5278 no .
H8 H14 2.8796 no .
H8 H20 2.9125 no .
H10 H25A 2.4362 no .
H10 H25B 2.1743 no .
H10 H25C 3.4780 no .
H10 H26 3.4803 no .
H10 H32 2.6527 no .
H10 H34 3.5989 no .
H12 H14 2.7600 no .
H12 H18 3.3087 no .
H12 H20 3.5492 no .
H12 H24 2.4170 no .
H12 H59 3.5696 no .
H12 H67 3.1534 no .
H14 H15 2.3206 no .
H15 H16 2.3318 no .
H16 H17 2.3187 no .
H17 H18 2.3429 no .
H18 H20 3.5866 no .
H18 H24 2.9011 no .
H20 H21 2.3316 no .
H20 H34 3.1572 no .
H21 H22 2.3255 no .
H22 H23 2.3267 no .
H23 H24 2.3211 no .
H23 H68 2.9352 no .
H24 H67 2.6917 no .
H24 H68 2.4656 no .
H26 H28 2.3382 no .
H26 H32 3.5941 no .
H26 H34 3.4112 no .
H26 H38 2.6336 no .
H26 H45 2.6596 no .
H28 H29 2.3589 no .
H29 H30 2.3306 no .
H30 H31 2.3054 no .
H31 H32 2.3281 no .
H32 H34 3.4907 no .
H32 H38 3.3522 no .
H34 H35 2.3331 no .
H35 H36 2.3262 no .
H36 H37 2.3189 no .
H37 H38 2.3301 no .
H37 H51 3.2946 no .
H37 H53 3.3059 no .
H38 H45 2.9767 no .
H38 H50 3.5908 no .
H38 H51 2.3987 no .
H38 H53 3.5402 no .
H41 H45 3.5990 no .
H41 H47 2.8806 no .
H41 H57 2.2640 no .
H43 H58A 2.1156 no .
H43 H58B 2.6292 no .
H43 H58C 3.5034 no .
H43 H59 3.5185 no .
H43 H61 2.9788 no .
H43 H71 2.8511 no .
H45 H47 3.1989 no .
H45 H51 2.9088 no .
H45 H53 2.3398 no .
H47 H48 2.3267 no .
H48 H49 2.3236 no .
H49 H50 2.3351 no .
H50 H51 2.3153 no .
H51 H57 2.9985 no .
H53 H54 2.3397 no .
H54 H55 2.3220 no .
H55 H56 2.3318 no .
H56 H57 2.3263 no .
H59 H61 2.6973 no .
H59 H65 3.3488 no .
H59 H67 2.4108 no .
H59 H71 3.5494 no .
H61 H62 2.3281 no .
H62 H63 2.3402 no .
H63 H64 2.3198 no .
H64 H65 2.3234 no .
H65 H67 3.0651 no .
H65 H71 3.4504 no .
H67 H68 2.3316 no .
H68 H69 2.3260 no .
H69 H70 2.3278 no .
H70 H71 2.3343 no .
H75A H76A 2.3400 no .
H75A H80A 2.3399 no .
H76A H77A 2.3401 no .
H77A H78A 2.3399 no .
H78A H79A 2.3400 no .
H79A H80A 2.3401 no .
O9 H67 2.7076 no 4_554
O9 H75A 3.4969 no 4_454
O42 H63 3.0799 no 3_556
O42 H70 2.6431 no 3_656
O42 H71 2.6341 no 3_656
O72 H25C 2.9171 no 4_555
O72 H54 3.3353 no 1_455
O72 H79A 3.1213 no 1_455
O72 H80A 3.5116 no 1_455
O73 H17 2.8716 no 2_545
O73 H30 2.8489 no 3_555
O73 H55 2.7286 no 1_455
O74 H29 2.9325 no 3_555
O74 H36 3.0697 no 1_455
O74 H49 2.8644 no 3_555
C4 H58C 3.5677 no 3_656
C8 H64 3.5176 no 4_554
C8 H65 3.2356 no 4_554
C9 H67 3.2004 no 4_554
C9 H68 3.3498 no 4_554
C10 H68 3.0558 no 4_554
C11 H68 3.5746 no 4_554
C13 H25B 3.1357 no 4_555
C13 H25C 3.1997 no 4_555
C13 H64 3.1149 no 4_554
C14 H25C 3.0360 no 4_555
C14 H64 3.5670 no 4_554
C14 H75A 3.4598 no 4_454
C15 H25C 3.1808 no 4_555
C15 H75A 3.2424 no 4_454
C16 H25A 3.4850 no 4_555
C16 H25C 3.4470 no 4_555
C16 H48 3.4117 no 2_555
C16 H64 3.3519 no 4_554
C17 H25A 3.3405 no 4_555
C17 H25B 3.3960 no 4_555
C17 H25C 3.5564 no 4_555
C17 H48 3.4021 no 2_555
C17 H64 2.8492 no 4_554
C18 H25A 3.5883 no 4_555
C18 H25B 2.9824 no 4_555
C18 H25C 3.4447 no 4_555
C18 H56 3.4580 no 2_655
C18 H64 2.7032 no 4_554
C20 H56 3.5392 no 2_655
C20 H65 3.3394 no 4_554
C21 H56 3.5639 no 2_655
C21 H57 2.9108 no 2_655
C21 H78A 3.4373 no .
C22 H57 2.9706 no 2_655
C22 H77A 3.2637 no .
C22 H78A 2.8328 no .
C23 H31 3.5794 no 4_555
C23 H32 3.3129 no 4_555
C23 H77A 3.1265 no .
C23 H78A 3.0453 no .
C24 H25B 3.4935 no 4_555
C25 H67 3.0201 no 4_554
C29 H37 3.2299 no 3_655
C30 H17 3.4892 no 4_554
C30 H37 2.9082 no 3_655
C31 H18 3.4074 no 4_554
C31 H37 3.4637 no 3_655
C31 H51 3.0858 no 3_655
C32 H50 3.3545 no 3_655
C32 H51 3.5421 no 3_655
C34 H68 3.1824 no 4_554
C34 H69 3.0947 no 4_554
C35 H69 2.9360 no 4_554
C35 H76A 3.4708 no 4_554
C36 H49 3.5917 no 3_655
C36 H50 3.4293 no 3_655
C37 H50 2.9508 no 3_655
C38 H50 3.0834 no 3_655
C39 H58B 3.4252 no 3_656
C40 H58B 3.1463 no 3_656
C41 H58B 3.0741 no 3_656
C42 H58B 3.2579 no 3_656
C42 H63 3.3874 no 3_556
C42 H71 3.4538 no 3_656
C43 H58B 3.5375 no 3_656
C43 H63 3.5766 no 3_556
C46 H22 3.4288 no 2_645
C47 H16 3.3162 no 2_545
C47 H22 3.4521 no 2_645
C48 H16 3.2749 no 2_545
C48 H22 3.3872 no 2_645
C49 H22 3.2578 no 2_645
C49 H77A 2.9539 no 2_645
C50 H22 3.1690 no 2_645
C50 H23 3.4024 no 2_645
C50 H32 3.5830 no 3_655
C50 H77A 3.4800 no 2_645
C51 H22 3.2481 no 2_645
C51 H31 3.4486 no 3_655
C52 H58B 3.2556 no 3_656
C53 H58A 3.4150 no 3_656
C53 H58B 3.3457 no 3_656
C53 H58C 3.3482 no 3_656
C54 H30 3.3149 no 3_655
C54 H58A 3.1312 no 3_656
C54 H58C 3.5392 no 3_656
C54 H62 3.2001 no 1_655
C55 H30 3.1858 no 3_655
C55 H31 3.5177 no 3_655
C55 H58A 3.2430 no 3_656
C55 H61 3.5119 no 1_655
C55 H62 2.9483 no 1_655
C56 H18 3.5038 no 2_645
C56 H31 3.0983 no 3_655
C56 H64 3.5986 no 3_656
C57 H31 3.2440 no 3_655
C57 H58B 3.5380 no 3_656
C58 H4 3.4625 no 3_656
C58 H62 3.1863 no 3_556
C58 H63 3.3696 no 3_556
C58 H70 3.3131 no 3_656
C58 H71 2.9552 no 3_656
C58 H80A 3.1587 no 3_656
C61 H54 3.5340 no 1_455
C61 H55 3.4064 no 1_455
C61 H62 3.5510 no 3_556
C61 H80A 3.4241 no 1_455
C62 H54 3.5110 no 1_455
C62 H55 3.3103 no 1_455
C62 H58A 2.9344 no 3_556
C62 H62 3.1825 no 3_556
C62 H80A 2.8763 no 1_455
C63 H55 3.3676 no 3_656
C63 H58A 3.2447 no 3_556
C63 H62 3.5361 no 3_556
C63 H75A 3.2661 no 1_455
C63 H80A 2.9071 no 1_455
C64 H8 3.0207 no 4_555
C64 H55 3.3811 no 3_656
C64 H56 2.9605 no 3_656
C64 H75A 3.1486 no 1_455
C64 H80A 3.4827 no 1_455
C65 H8 3.0721 no 4_555
C65 H20 3.5961 no 4_555
C65 H56 3.0524 no 3_656
C67 H25B 3.4542 no 4_555
C68 H20 3.3514 no 4_555
C68 H34 3.0541 no 4_555
C69 H20 3.3641 no 4_555
C69 H21 3.2869 no 4_555
C69 H34 3.0887 no 4_555
C69 H35 3.2860 no 4_555
C70 H20 3.5935 no 4_555
C70 H21 2.8646 no 4_555
C70 H58C 3.2099 no 3_656
C71 H21 3.4496 no 4_555
C71 H58B 3.5046 no 3_656
C71 H58C 3.1661 no 3_656
C72 H54 3.3794 no 1_455
C73 H30 3.0911 no 3_555
C73 H55 3.4358 no 1_455
C74 H29 3.0898 no 3_555
C74 H36 3.2585 no 1_455
C75 H8 3.4392 no 4_655
C75 H69 3.5753 no .
C75 H70 3.5164 no .
C76 H69 3.1387 no .
C77 H22 3.5058 no .
C77 H23 3.1340 no .
C77 H25A 3.5401 no 4_655
C77 H49 3.3696 no 2_655
C77 H69 3.4409 no .
C78 H22 3.4902 no .
C78 H23 3.4430 no .
C78 H25C 3.5697 no 4_655
C79 H4 3.3099 no .
C79 H58C 3.4639 no 3_656
C80 H58C 2.9804 no 3_656
H3 H78A 3.1632 no .
H3 H79A 3.3723 no .
H4 C58 3.4625 no 3_656
H4 C79 3.3099 no .
H4 H58B 3.3902 no 3_656
H4 H58C 2.6805 no 3_656
H4 H79A 2.9897 no .
H8 C64 3.0207 no 4_554
H8 C65 3.0721 no 4_554
H8 C75 3.4392 no 4_454
H8 H64 2.6105 no 4_554
H8 H65 2.7226 no 4_554
H8 H75A 2.8907 no 4_454
H10 H68 3.0410 no 4_554
H12 H25B 3.3083 no 4_555
H12 H25C 3.5324 no 4_555
H14 H25C 3.3880 no 4_555
H14 H76A 3.3592 no 4_454
H15 H35 3.0546 no 1_455
H15 H75A 3.2625 no 4_454
H15 H76A 3.4758 no 4_454
H15 H78A 3.3739 no 1_455
H16 C47 3.3162 no 2_555
H16 C48 3.2749 no 2_555
H16 H22 3.4901 no 1_455
H16 H47 3.0412 no 2_555
H16 H48 2.9865 no 2_555
H17 O73 2.8716 no 2_555
H17 C30 3.4892 no 4_555
H17 H25A 3.5862 no 4_555
H17 H30 3.2655 no 4_555
H17 H31 3.5352 no 4_555
H17 H47 3.4107 no 2_555
H17 H48 2.9530 no 2_555
H17 H55 3.5263 no 2_655
H17 H64 3.1713 no 4_554
H18 C31 3.4074 no 4_555
H18 C56 3.5038 no 2_655
H18 H25B 3.1667 no 4_555
H18 H31 2.8718 no 4_555
H18 H56 2.8518 no 2_655
H18 H64 2.9465 no 4_554
H20 C65 3.5961 no 4_554
H20 C68 3.3514 no 4_554
H20 C69 3.3641 no 4_554
H20 C70 3.5935 no 4_554
H20 H65 2.6871 no 4_554
H21 C69 3.2869 no 4_554
H21 C70 2.8646 no 4_554
H21 C71 3.4496 no 4_554
H21 H41 3.2425 no 2_655
H21 H57 2.7942 no 2_655
H21 H69 3.4569 no 4_554
H21 H70 2.7234 no 4_554
H22 C46 3.4288 no 2_655
H22 C47 3.4521 no 2_655
H22 C48 3.3872 no 2_655
H22 C49 3.2578 no 2_655
H22 C50 3.1690 no 2_655
H22 C51 3.2481 no 2_655
H22 C77 3.5058 no .
H22 C78 3.4902 no .
H22 H16 3.4901 no 1_655
H22 H50 3.5834 no 2_655
H22 H57 2.8954 no 2_655
H22 H77A 2.8724 no .
H22 H78A 2.8401 no .
H23 C50 3.4024 no 2_655
H23 C77 3.1340 no .
H23 C78 3.4430 no .
H23 H32 2.7702 no 4_555
H23 H50 3.1569 no 2_655
H23 H77A 2.5927 no .
H23 H78A 3.1848 no .
H24 H25B 2.7292 no 4_555
H24 H32 3.4927 no 4_555
H25A C16 3.4850 no 4_554
H25A C17 3.3405 no 4_554
H25A C18 3.5883 no 4_554
H25A C77 3.5401 no 4_454
H25A H17 3.5862 no 4_554
H25A H48 3.2266 no 3_555
H25B C13 3.1357 no 4_554
H25B C17 3.3960 no 4_554
H25B C18 2.9824 no 4_554
H25B C24 3.4935 no 4_554
H25B C67 3.4542 no 4_554
H25B H12 3.3083 no 4_554
H25B H18 3.1667 no 4_554
H25B H24 2.7292 no 4_554
H25B H67 2.6502 no 4_554
H25B H68 3.2976 no 4_554
H25C O72 2.9171 no 4_554
H25C C13 3.1997 no 4_554
H25C C14 3.0360 no 4_554
H25C C15 3.1808 no 4_554
H25C C16 3.4470 no 4_554
H25C C17 3.5564 no 4_554
H25C C18 3.4447 no 4_554
H25C C78 3.5697 no 4_454
H25C H12 3.5324 no 4_554
H25C H14 3.3880 no 4_554
H25C H67 3.2016 no 4_554
H28 H29 3.2165 no 3_555
H29 O74 2.9325 no 3_555
H29 C74 3.0898 no 3_555
H29 H28 3.2165 no 3_555
H29 H29 3.5701 no 3_555
H29 H37 3.3862 no 3_655
H30 O73 2.8489 no 3_555
H30 C54 3.3149 no 3_655
H30 C55 3.1858 no 3_655
H30 C73 3.0911 no 3_555
H30 H17 3.2655 no 4_554
H30 H37 2.8508 no 3_655
H30 H54 3.4620 no 3_655
H30 H55 3.2597 no 3_655
H31 C23 3.5794 no 4_554
H31 C51 3.4486 no 3_655
H31 C55 3.5177 no 3_655
H31 C56 3.0983 no 3_655
H31 C57 3.2440 no 3_655
H31 H17 3.5352 no 4_554
H31 H18 2.8718 no 4_554
H31 H51 2.7151 no 3_655
H31 H56 3.2536 no 3_655
H31 H57 3.4636 no 3_655
H32 C23 3.3129 no 4_554
H32 C50 3.5830 no 3_655
H32 H23 2.7702 no 4_554
H32 H24 3.4927 no 4_554
H32 H50 2.8568 no 3_655
H32 H51 3.5133 no 3_655
H32 H68 3.2484 no 4_554
H34 C68 3.0541 no 4_554
H34 C69 3.0887 no 4_554
H34 H68 2.6118 no 4_554
H34 H69 2.7140 no 4_554
H35 C69 3.2860 no 4_554
H35 H15 3.0546 no 1_655
H35 H69 2.4097 no 4_554
H35 H76A 2.9668 no 4_554
H36 O74 3.0697 no 1_655
H36 C74 3.2585 no 1_655
H36 H49 3.4127 no 3_655
H36 H76A 3.2728 no 4_554
H37 C29 3.2299 no 3_655
H37 C30 2.9082 no 3_655
H37 C31 3.4637 no 3_655
H37 H29 3.3862 no 3_655
H37 H30 2.8508 no 3_655
H37 H50 3.0919 no 3_655
H38 H50 3.2977 no 3_655
H41 H21 3.2425 no 2_645
H41 H58B 3.4530 no 3_656
H41 H70 3.3460 no 3_656
H41 H71 3.3359 no 3_656
H43 H62 3.0482 no 3_556
H43 H63 3.4264 no 3_556
H47 H16 3.0412 no 2_545
H47 H17 3.4107 no 2_545
H48 C16 3.4117 no 2_545
H48 C17 3.4021 no 2_545
H48 H16 2.9865 no 2_545
H48 H17 2.9530 no 2_545
H48 H25A 3.2266 no 3_555
H49 O74 2.8644 no 3_555
H49 C36 3.5917 no 3_655
H49 C77 3.3696 no 2_645
H49 H36 3.4127 no 3_655
H49 H76A 3.4726 no 2_645
H49 H77A 2.5770 no 2_645
H50 C32 3.3545 no 3_655
H50 C36 3.4293 no 3_655
H50 C37 2.9508 no 3_655
H50 C38 3.0834 no 3_655
H50 H22 3.5834 no 2_645
H50 H23 3.1569 no 2_645
H50 H32 2.8568 no 3_655
H50 H37 3.0919 no 3_655
H50 H38 3.2977 no 3_655
H50 H77A 3.4999 no 2_645
H51 C31 3.0858 no 3_655
H51 C32 3.5421 no 3_655
H51 H31 2.7151 no 3_655
H51 H32 3.5133 no 3_655
H53 H58C 3.3689 no 3_656
H53 H79A 3.0737 no .
H54 O72 3.3353 no 1_655
H54 C61 3.5340 no 1_655
H54 C62 3.5110 no 1_655
H54 C72 3.3794 no 1_655
H54 H30 3.4620 no 3_655
H54 H58A 3.4045 no 3_656
H54 H61 3.1073 no 1_655
H54 H62 3.0869 no 1_655
H54 H79A 3.1884 no .
H54 H80A 3.2884 no .
H55 O73 2.7286 no 1_655
H55 C61 3.4064 no 1_655
H55 C62 3.3103 no 1_655
H55 C63 3.3676 no 3_656
H55 C64 3.3811 no 3_656
H55 C73 3.4358 no 1_655
H55 H17 3.5263 no 2_645
H55 H30 3.2597 no 3_655
H55 H58A 3.5721 no 3_656
H55 H61 2.8196 no 1_655
H55 H62 2.6266 no 1_655
H55 H63 3.3928 no 3_656
H55 H64 3.4189 no 3_656
H56 C18 3.4580 no 2_645
H56 C20 3.5392 no 2_645
H56 C21 3.5639 no 2_645
H56 C64 2.9605 no 3_656
H56 C65 3.0524 no 3_656
H56 H18 2.8518 no 2_645
H56 H31 3.2536 no 3_655
H56 H64 2.7944 no 3_656
H56 H65 2.9322 no 3_656
H57 C21 2.9108 no 2_645
H57 C22 2.9706 no 2_645
H57 H21 2.7942 no 2_645
H57 H22 2.8954 no 2_645
H57 H31 3.4636 no 3_655
H58A C53 3.4150 no 3_656
H58A C54 3.1312 no 3_656
H58A C55 3.2430 no 3_656
H58A C62 2.9344 no 3_556
H58A C63 3.2447 no 3_556
H58A H54 3.4045 no 3_656
H58A H55 3.5721 no 3_656
H58A H62 2.2532 no 3_556
H58A H63 2.8815 no 3_556
H58A H80A 2.9885 no 3_656
H58B C39 3.4252 no 3_656
H58B C40 3.1463 no 3_656
H58B C41 3.0741 no 3_656
H58B C42 3.2579 no 3_656
H58B C43 3.5375 no 3_656
H58B C52 3.2556 no 3_656
H58B C53 3.3457 no 3_656
H58B C57 3.5380 no 3_656
H58B C71 3.5046 no 3_656
H58B H4 3.3902 no 3_656
H58B H41 3.4530 no 3_656
H58B H71 2.8279 no 3_656
H58C C4 3.5677 no 3_656
H58C C53 3.3482 no 3_656
H58C C54 3.5392 no 3_656
H58C C70 3.2099 no 3_656
H58C C71 3.1661 no 3_656
H58C C79 3.4639 no 3_656
H58C C80 2.9804 no 3_656
H58C H4 2.6805 no 3_656
H58C H53 3.3689 no 3_656
H58C H62 3.4743 no 3_556
H58C H70 2.9487 no 3_656
H58C H71 2.8777 no 3_656
H58C H79A 3.4294 no 3_656
H58C H80A 2.5520 no 3_656
H61 C55 3.5119 no 1_455
H61 H54 3.1073 no 1_455
H61 H55 2.8196 no 1_455
H62 C54 3.2001 no 1_455
H62 C55 2.9483 no 1_455
H62 C58 3.1863 no 3_556
H62 C61 3.5510 no 3_556
H62 C62 3.1825 no 3_556
H62 C63 3.5361 no 3_556
H62 H43 3.0482 no 3_556
H62 H54 3.0869 no 1_455
H62 H55 2.6266 no 1_455
H62 H58A 2.2532 no 3_556
H62 H58C 3.4743 no 3_556
H62 H62 3.2145 no 3_556
H62 H80A 3.0537 no 1_455
H63 O42 3.0799 no 3_556
H63 C42 3.3874 no 3_556
H63 C43 3.5766 no 3_556
H63 C58 3.3696 no 3_556
H63 H43 3.4264 no 3_556
H63 H55 3.3928 no 3_656
H63 H58A 2.8815 no 3_556
H63 H75A 3.2468 no 1_455
H63 H80A 3.0882 no 1_455
H64 C8 3.5176 no 4_555
H64 C13 3.1149 no 4_555
H64 C14 3.5670 no 4_555
H64 C16 3.3519 no 4_555
H64 C17 2.8492 no 4_555
H64 C18 2.7032 no 4_555
H64 C56 3.5986 no 3_656
H64 H8 2.6105 no 4_555
H64 H17 3.1713 no 4_555
H64 H18 2.9465 no 4_555
H64 H55 3.4189 no 3_656
H64 H56 2.7944 no 3_656
H64 H75A 3.0326 no 1_455
H65 C8 3.2356 no 4_555
H65 C20 3.3394 no 4_555
H65 H8 2.7226 no 4_555
H65 H20 2.6871 no 4_555
H65 H56 2.9322 no 3_656
H67 O9 2.7076 no 4_555
H67 C9 3.2004 no 4_555
H67 C25 3.0201 no 4_555
H67 H25B 2.6502 no 4_555
H67 H25C 3.2016 no 4_555
H68 C9 3.3498 no 4_555
H68 C10 3.0558 no 4_555
H68 C11 3.5746 no 4_555
H68 C34 3.1824 no 4_555
H68 H10 3.0410 no 4_555
H68 H25B 3.2976 no 4_555
H68 H32 3.2484 no 4_555
H68 H34 2.6118 no 4_555
H69 C34 3.0947 no 4_555
H69 C35 2.9360 no 4_555
H69 C75 3.5753 no .
H69 C76 3.1387 no .
H69 C77 3.4409 no .
H69 H21 3.4569 no 4_555
H69 H34 2.7140 no 4_555
H69 H35 2.4097 no 4_555
H69 H76A 3.1676 no .
H70 O42 2.6431 no 3_656
H70 C58 3.3131 no 3_656
H70 C75 3.5164 no .
H70 H21 2.7234 no 4_555
H70 H41 3.3460 no 3_656
H70 H58C 2.9487 no 3_656
H70 H75A 3.4986 no .
H71 O42 2.6341 no 3_656
H71 C42 3.4538 no 3_656
H71 C58 2.9552 no 3_656
H71 H41 3.3359 no 3_656
H71 H58B 2.8279 no 3_656
H71 H58C 2.8777 no 3_656
H75A O9 3.4969 no 4_655
H75A C14 3.4598 no 4_655
H75A C15 3.2424 no 4_655
H75A C63 3.2661 no 1_655
H75A C64 3.1486 no 1_655
H75A H8 2.8906 no 4_655
H75A H15 3.2625 no 4_655
H75A H63 3.2468 no 1_655
H75A H64 3.0326 no 1_655
H75A H70 3.4986 no .
H76A C35 3.4708 no 4_555
H76A H14 3.3592 no 4_655
H76A H15 3.4758 no 4_655
H76A H35 2.9668 no 4_555
H76A H36 3.2728 no 4_555
H76A H49 3.4726 no 2_655
H76A H69 3.1676 no .
H77A C22 3.2637 no .
H77A C23 3.1265 no .
H77A C49 2.9539 no 2_655
H77A C50 3.4800 no 2_655
H77A H22 2.8724 no .
H77A H23 2.5927 no .
H77A H49 2.5770 no 2_655
H77A H50 3.4999 no 2_655
H78A C21 3.4373 no .
H78A C22 2.8328 no .
H78A C23 3.0453 no .
H78A H3 3.1632 no .
H78A H15 3.3739 no 1_655
H78A H22 2.8401 no .
H78A H23 3.1848 no .
H79A O72 3.1213 no 1_655
H79A H3 3.3723 no .
H79A H4 2.9897 no .
H79A H53 3.0737 no .
H79A H54 3.1884 no .
H79A H58C 3.4294 no 3_656
H80A O72 3.5116 no 1_655
H80A C58 3.1587 no 3_656
H80A C61 3.4241 no 1_655
H80A C62 2.8763 no 1_655
H80A C63 2.9071 no 1_655
H80A C64 3.4827 no 1_655
H80A H54 3.2884 no .
H80A H58A 2.9885 no 3_656
H80A H58C 2.5520 no 3_656
H80A H62 3.0537 no 1_655
H80A H63 3.0882 no 1_655

loop_
_geom_torsion_atom_site_label_1
_geom_torsion_atom_site_label_2
_geom_torsion_atom_site_label_3
_geom_torsion_atom_site_label_4
_geom_torsion
_geom_torsion_publ_flag
C72 Ni1 C1 N2 -79.4(3) no
C72 Ni1 C1 N5 85.2(3) no
C73 Ni1 C1 N2 164.3(2) no
C73 Ni1 C1 N5 -31.0(3) no
C74 Ni1 C1 N2 36.7(3) no
C74 Ni1 C1 N5 -158.6(3) no
C25 O9 C9 C8 -170.5(3) no
C25 O9 C9 C10 10.7(5) no
C58 O42 C42 C41 158.1(3) no
C58 O42 C42 C43 -22.3(4) no
C1 N2 C3 C4 0.5(3) no
C3 N2 C1 Ni1 166.5(2) no
C3 N2 C1 N5 -1.3(3) no
C1 N2 C6 C7 102.2(3) no
C1 N2 C6 C11 -77.5(4) no
C6 N2 C1 Ni1 -18.2(4) no
C6 N2 C1 N5 173.9(3) no
C3 N2 C6 C7 -83.2(4) no
C3 N2 C6 C11 97.1(3) no
C6 N2 C3 C4 -174.6(3) no
C1 N5 C4 C3 -1.4(3) no
C4 N5 C1 Ni1 -165.8(2) no
C4 N5 C1 N2 1.6(3) no
C1 N5 C39 C40 92.2(3) no
C1 N5 C39 C44 -92.1(3) no
C39 N5 C1 Ni1 20.0(4) no
C39 N5 C1 N2 -172.5(3) no
C4 N5 C39 C40 -81.4(3) no
C4 N5 C39 C44 94.3(3) no
C39 N5 C4 C3 173.0(2) no
N2 C3 C4 N5 0.5(3) no
N2 C6 C7 C8 -176.3(3) no
N2 C6 C7 C12 8.3(4) no
N2 C6 C11 C10 175.2(3) no
N2 C6 C11 C26 -5.7(4) no
C7 C6 C11 C10 -4.6(4) no
C7 C6 C11 C26 174.6(3) no
C11 C6 C7 C8 3.4(5) no
C11 C6 C7 C12 -171.9(3) no
C6 C7 C8 C9 0.4(5) no
C6 C7 C12 C13 -152.6(3) no
C6 C7 C12 C19 79.6(3) no
C8 C7 C12 C13 32.1(4) no
C8 C7 C12 C19 -95.6(3) no
C12 C7 C8 C9 175.9(3) no
C7 C8 C9 O9 178.0(3) no
C7 C8 C9 C10 -3.2(5) no
O9 C9 C10 C11 -179.2(3) no
C8 C9 C10 C11 2.0(5) no
C9 C10 C11 C6 1.8(5) no
C9 C10 C11 C26 -177.4(3) no
C6 C11 C26 C27 158.4(3) no
C6 C11 C26 C33 -74.7(4) no
C10 C11 C26 C27 -22.5(4) no
C10 C11 C26 C33 104.4(3) no
C7 C12 C13 C14 50.6(4) no
C7 C12 C13 C18 -131.8(3) no
C7 C12 C19 C20 29.2(4) no
C7 C12 C19 C24 -152.0(3) no
C13 C12 C19 C20 -98.4(3) no
C13 C12 C19 C24 80.4(3) no
C19 C12 C13 C14 177.1(3) no
C19 C12 C13 C18 -5.3(4) no
C12 C13 C14 C15 178.5(3) no
C12 C13 C18 C17 -177.9(3) no
C14 C13 C18 C17 -0.3(5) no
C18 C13 C14 C15 0.8(5) no
C13 C14 C15 C16 -0.7(6) no
C14 C15 C16 C17 0.1(7) no
C15 C16 C17 C18 0.4(6) no
C16 C17 C18 C13 -0.3(6) no
C12 C19 C20 C21 178.4(3) no
C12 C19 C24 C23 -178.1(3) no
C20 C19 C24 C23 0.7(5) no
C24 C19 C20 C21 -0.4(5) no
C19 C20 C21 C22 -0.2(6) no
C20 C21 C22 C23 0.6(6) no
C21 C22 C23 C24 -0.3(7) no
C22 C23 C24 C19 -0.3(6) no
C11 C26 C27 C28 -94.4(3) no
C11 C26 C27 C32 85.1(4) no
C11 C26 C33 C34 -4.3(4) no
C11 C26 C33 C38 175.9(3) no
C27 C26 C33 C34 123.0(3) no
C27 C26 C33 C38 -56.7(4) no
C33 C26 C27 C28 137.8(3) no
C33 C26 C27 C32 -42.7(4) no
C26 C27 C28 C29 177.6(3) no
C26 C27 C32 C31 -177.6(3) no
C28 C27 C32 C31 1.9(6) no
C32 C27 C28 C29 -1.9(6) no
C27 C28 C29 C30 1.1(7) no
C28 C29 C30 C31 -0.1(8) no
C29 C30 C31 C32 0.1(8) no
C30 C31 C32 C27 -1.0(7) no
C26 C33 C34 C35 178.4(3) no
C26 C33 C38 C37 -178.8(3) no
C34 C33 C38 C37 1.5(5) no
C38 C33 C34 C35 -1.9(5) no
C33 C34 C35 C36 1.0(7) no
C34 C35 C36 C37 0.3(8) no
C35 C36 C37 C38 -0.7(7) no
C36 C37 C38 C33 -0.2(7) no
N5 C39 C40 C41 176.10(19) no
N5 C39 C40 C45 -0.3(4) no
N5 C39 C44 C43 -173.86(19) no
N5 C39 C44 C59 3.5(4) no
C40 C39 C44 C43 1.7(4) no
C40 C39 C44 C59 179.0(2) no
C44 C39 C40 C41 0.5(4) no
C44 C39 C40 C45 -175.9(2) no
C39 C40 C41 C42 -2.8(4) no
C39 C40 C45 C46 -119.2(3) no
C39 C40 C45 C52 113.2(3) no
C41 C40 C45 C46 64.4(3) no
C41 C40 C45 C52 -63.2(3) no
C45 C40 C41 C42 173.7(2) no
C40 C41 C42 O42 -177.6(3) no
C40 C41 C42 C43 2.9(4) no
O42 C42 C43 C44 180.0(2) no
C41 C42 C43 C44 -0.5(4) no
C42 C43 C44 C39 -1.7(4) no
C42 C43 C44 C59 -179.1(2) no
C39 C44 C59 C60 150.6(2) no
C39 C44 C59 C66 -80.6(3) no
C43 C44 C59 C60 -32.2(3) no
C43 C44 C59 C66 96.7(3) no
C40 C45 C46 C47 18.9(4) no
C40 C45 C46 C51 -165.5(2) no
C40 C45 C52 C53 -100.1(3) no
C40 C45 C52 C57 80.0(3) no
C46 C45 C52 C53 131.5(3) no
C46 C45 C52 C57 -48.4(4) no
C52 C45 C46 C47 145.2(3) no
C52 C45 C46 C51 -39.1(4) no
C45 C46 C47 C48 173.1(3) no
C45 C46 C51 C50 -173.8(3) no
C47 C46 C51 C50 2.2(4) no
C51 C46 C47 C48 -2.7(4) no
C46 C47 C48 C49 1.4(5) no
C47 C48 C49 C50 0.5(5) no
C48 C49 C50 C51 -1.1(5) no
C49 C50 C51 C46 -0.3(5) no
C45 C52 C53 C54 178.8(3) no
C45 C52 C57 C56 -178.1(3) no
C53 C52 C57 C56 2.0(5) no
C57 C52 C53 C54 -1.3(5) no
C52 C53 C54 C55 0.1(5) no
C53 C54 C55 C56 0.5(6) no
C54 C55 C56 C57 0.2(6) no
C55 C56 C57 C52 -1.5(5) no
C44 C59 C60 C61 -52.0(3) no
C44 C59 C60 C65 127.1(3) no
C44 C59 C66 C67 149.7(3) no
C44 C59 C66 C71 -30.8(4) no
C60 C59 C66 C67 -82.2(3) no
C60 C59 C66 C71 97.3(3) no
C66 C59 C60 C61 -179.5(2) no
C66 C59 C60 C65 -0.4(4) no
C59 C60 C61 C62 178.5(3) no
C59 C60 C65 C64 179.9(3) no
C61 C60 C65 C64 -1.0(4) no
C65 C60 C61 C62 -0.7(5) no
C60 C61 C62 C63 1.8(6) no
C61 C62 C63 C64 -1.2(6) no
C62 C63 C64 C65 -0.5(6) no
C63 C64 C65 C60 1.6(5) no
C59 C66 C67 C68 -179.2(3) no
C59 C66 C71 C70 178.0(3) no
C67 C66 C71 C70 -2.5(5) no
C71 C66 C67 C68 1.2(5) no
C66 C67 C68 C69 1.5(6) no
C67 C68 C69 C70 -2.9(6) no
C68 C69 C70 C71 1.6(6) no
C69 C70 C71 C66 1.1(6) no
C76 C75 C80 C79 0.0(10) no
C80 C75 C76 C77 -0.0(10) no
C75 C76 C77 C78 0.0(11) no
C76 C77 C78 C79 0.0(11) no
C77 C78 C79 C80 -0.0(10) no
C78 C79 C80 C75 0.0(10) no
